data_7720288
loop_
_publ_author_name
'Eilers, Marcel'
'Geik, Dennis'
'Schmidtmann, Marc'
'Doye, Sven'
'Beckhaus, R&#xfc;diger'

_publ_section_title
;
 Expanding the reactivity of Rosenthal's reagent to cyclopropenes and
 allenes.
;
_journal_issue 13
_journal_name_full 'Dalton transactions (Cambridge, England : 2003)'
_journal_page_first 5151
_journal_page_last 5160
_journal_paper_doi 10.1039/d6dt00059b
_journal_volume 55
_journal_year 2026
_chemical_formula_structural Ti(C5H5)2(C18H28)
_chemical_formula_sum 'C28 H38 Ti'
_chemical_formula_weight 422.48
_space_group_crystal_system monoclinic
_space_group_IT_number 14
_space_group_name_Hall '-P 2ybc'
_space_group_name_H-M_alt 'P 1 21/c 1'
_atom_sites_solution_hydrogens difmap
_atom_sites_solution_primary direct
_atom_sites_solution_secondary difmap
_audit_creation_method SHELXL-2019/3
_audit_update_record
;
2025-07-07 deposited with the CCDC.	2026-02-18 downloaded from the CCDC.
;
_cell_angle_alpha 90
_cell_angle_beta 108.5728(12)
_cell_angle_gamma 90
_cell_formula_units_Z 4
_cell_length_a 13.9824(5)
_cell_length_b 9.1041(3)
_cell_length_c 17.9064(7)
_cell_measurement_reflns_used 9844
_cell_measurement_temperature 100(2)
_cell_measurement_theta_max 40.30
_cell_measurement_theta_min 2.40
_cell_volume 2160.72(14)
_computing_cell_refinement 'Bruker SAINT V8.40B'
_computing_data_collection 'Bruker APEX3'
_computing_data_reduction 'Bruker SAINT V8.40B'
_computing_structure_refinement 'SHELXL-2019/2 (Sheldrick, 2019)'
_computing_structure_solution 'SHELXS-2013/1 (Sheldrick, 2013)'
_diffrn_ambient_temperature 100(2)
_diffrn_measured_fraction_theta_full 1.000
_diffrn_measured_fraction_theta_max 1.000
_diffrn_measurement_device_type 'Bruker Photon III CPAD'
_diffrn_measurement_method '\f and \w scans'
_diffrn_radiation_type MoK\a
_diffrn_radiation_wavelength 0.71073
_diffrn_reflns_av_R_equivalents 0.0364
_diffrn_reflns_av_unetI/netI 0.0143
_diffrn_reflns_Laue_measured_fraction_full 1.000
_diffrn_reflns_Laue_measured_fraction_max 1.000
_diffrn_reflns_limit_h_max 25
_diffrn_reflns_limit_h_min -25
_diffrn_reflns_limit_k_max 16
_diffrn_reflns_limit_k_min -16
_diffrn_reflns_limit_l_max 32
_diffrn_reflns_limit_l_min -32
_diffrn_reflns_number 208497
_diffrn_reflns_point_group_measured_fraction_full 1.000
_diffrn_reflns_point_group_measured_fraction_max 1.000
_diffrn_reflns_theta_full 25.242
_diffrn_reflns_theta_max 40.249
_diffrn_reflns_theta_min 1.536
_diffrn_source 'I\mS microfocus'
_exptl_absorpt_coefficient_mu 0.408
_exptl_absorpt_correction_T_max 1.0000
_exptl_absorpt_correction_T_min 0.9196
_exptl_absorpt_correction_type multi-scan
_exptl_absorpt_process_details 'SADABS-2016/2 (Sheldrick)'
_exptl_crystal_colour red
_exptl_crystal_density_diffrn 1.299
_exptl_crystal_description block
_exptl_crystal_F_000 912
_exptl_crystal_size_max 0.150
_exptl_crystal_size_mid 0.100
_exptl_crystal_size_min 0.090
_refine_diff_density_max 0.600
_refine_diff_density_min -0.541
_refine_diff_density_rms 0.054
_refine_ls_extinction_method none
_refine_ls_goodness_of_fit_ref 1.053
_refine_ls_hydrogen_treatment constr
_refine_ls_matrix_type full
_refine_ls_number_parameters 262
_refine_ls_number_reflns 13620
_refine_ls_number_restraints 0
_refine_ls_restrained_S_all 1.053
_refine_ls_R_factor_all 0.0322
_refine_ls_R_factor_gt 0.0277
_refine_ls_shift/su_max 0.005
_refine_ls_shift/su_mean 0.000
_refine_ls_structure_factor_coef Fsqd
_refine_ls_weighting_details 'w=1/[\s^2^(Fo^2^)+(0.0400P)^2^+0.4500P] where P=(Fo^2^+2Fc^2^)/3'
_refine_ls_weighting_scheme calc
_refine_ls_wR_factor_gt 0.0818
_refine_ls_wR_factor_ref 0.0849
_reflns_Friedel_coverage 0.000
_reflns_number_gt 12124
_reflns_number_total 13620
_reflns_threshold_expression 'I > 2\s(I)'
_cod_data_source_file d6dt00059b2.cif
_cod_data_source_block 5r
_cod_depositor_comments 'Adding full bibliography for 7720284--7720301.cif.'
_cod_original_sg_symbol_H-M 'P 21/c'
_cod_database_code 7720288
_shelx_shelxl_version_number 2019/3
_shelx_space_group_comment
;
The symmetry employed for this shelxl refinement is uniquely defined
by the following loop, which should always be used as a source of
symmetry information in preference to the above space-group names.
They are only intended as comments.
;
_shelx_estimated_absorpt_t_min 0.941
_shelx_estimated_absorpt_t_max 0.964

loop_
_space_group_symop_operation_xyz
'x, y, z'
'-x, y+1/2, -z+1/2'
'-x, -y, -z'
'x, -y-1/2, z-1/2'

loop_
_atom_site_label
_atom_site_type_symbol
_atom_site_fract_x
_atom_site_fract_y
_atom_site_fract_z
_atom_site_U_iso_or_equiv
_atom_site_adp_type
_atom_site_occupancy
_atom_site_site_symmetry_order
_atom_site_calc_flag
_atom_site_refinement_flags_posn
_atom_site_refinement_flags_adp
_atom_site_refinement_flags_occupancy
_atom_site_disorder_assembly
_atom_site_disorder_group
Ti1 Ti 0.24873(2) 0.19765(2) 0.50202(2) 0.00817(2) Uani 1 1 d . . . . .
C1 C 0.42638(4) 0.18674(6) 0.56721(3) 0.01472(8) Uani 1 1 d . . . . .
H1 H 0.457812 0.254616 0.607926 0.018 Uiso 1 1 calc R U . . .
C2 C 0.41232(4) 0.20552(6) 0.48623(3) 0.01535(8) Uani 1 1 d . . . . .
H2 H 0.432293 0.288641 0.462746 0.018 Uiso 1 1 calc R U . . .
C3 C 0.36329(4) 0.07900(7) 0.44612(4) 0.01926(10) Uani 1 1 d . . . . .
H3 H 0.343597 0.062876 0.390873 0.023 Uiso 1 1 calc R U . . .
C4 C 0.34880(5) -0.01874(6) 0.50233(4) 0.02083(10) Uani 1 1 d . . . . .
H4 H 0.319510 -0.113768 0.491850 0.025 Uiso 1 1 calc R U . . .
C5 C 0.38528(4) 0.04867(6) 0.57700(4) 0.01790(9) Uani 1 1 d . . . . .
H5 H 0.382719 0.008536 0.625298 0.021 Uiso 1 1 calc R U . . .
C6 C 0.07666(4) 0.22317(6) 0.50046(4) 0.01883(10) Uani 1 1 d . . . . .
H6 H 0.052079 0.315667 0.510833 0.023 Uiso 1 1 calc R U . . .
C7 C 0.12124(5) 0.11488(7) 0.55679(3) 0.01970(10) Uani 1 1 d . . . . .
H7 H 0.132374 0.121888 0.611843 0.024 Uiso 1 1 calc R U . . .
C8 C 0.14636(4) -0.00483(6) 0.51785(4) 0.01885(9) Uani 1 1 d . . . . .
H8 H 0.176289 -0.094016 0.541651 0.023 Uiso 1 1 calc R U . . .
C9 C 0.11937(4) 0.03008(6) 0.43665(3) 0.01796(9) Uani 1 1 d . . . . .
H9 H 0.129479 -0.030335 0.396564 0.022 Uiso 1 1 calc R U . . .
C10 C 0.07477(4) 0.17080(7) 0.42610(3) 0.01786(9) Uani 1 1 d . . . . .
H10 H 0.048179 0.221223 0.377419 0.021 Uiso 1 1 calc R U . . .
C11 C 0.28459(3) 0.53048(5) 0.54424(3) 0.00862(6) Uani 1 1 d . . . . .
H11 H 0.259074 0.612297 0.570013 0.010 Uiso 1 1 calc R U . . .
C12 C 0.26948(3) 0.38681(5) 0.58265(3) 0.00902(6) Uani 1 1 d . . . . .
C13 C 0.26330(4) 0.38752(5) 0.65627(3) 0.01143(7) Uani 1 1 d . . . . .
H13 H 0.263946 0.293947 0.679907 0.014 Uiso 1 1 calc R U . . .
C14 C 0.25541(4) 0.51955(6) 0.70639(3) 0.01283(7) Uani 1 1 d . . . . .
H14A H 0.220078 0.486431 0.743312 0.015 Uiso 1 1 calc R U . . .
H14B H 0.211082 0.592526 0.670807 0.015 Uiso 1 1 calc R U . . .
C15 C 0.35210(4) 0.60119(6) 0.75552(3) 0.01415(8) Uani 1 1 d . . . . .
H15A H 0.339464 0.644444 0.802236 0.017 Uiso 1 1 calc R U . . .
H15B H 0.406770 0.527955 0.774843 0.017 Uiso 1 1 calc R U . . .
C16 C 0.39015(4) 0.72439(6) 0.71271(3) 0.01381(7) Uani 1 1 d . . . . .
H16A H 0.334660 0.751822 0.664628 0.017 Uiso 1 1 calc R U . . .
H16B H 0.406071 0.811777 0.747397 0.017 Uiso 1 1 calc R U . . .
C17 C 0.48313(4) 0.68596(6) 0.68904(3) 0.01471(8) Uani 1 1 d . . . . .
H17A H 0.499282 0.770962 0.660711 0.018 Uiso 1 1 calc R U . . .
H17B H 0.540960 0.671268 0.737609 0.018 Uiso 1 1 calc R U . . .
C18 C 0.47296(3) 0.54964(6) 0.63720(3) 0.01244(7) Uani 1 1 d . . . . .
H18A H 0.453351 0.465739 0.664356 0.015 Uiso 1 1 calc R U . . .
H18B H 0.539995 0.526922 0.632392 0.015 Uiso 1 1 calc R U . . .
C19 C 0.39670(3) 0.56137(5) 0.55404(3) 0.01088(7) Uani 1 1 d . . . . .
H19A H 0.417872 0.492320 0.519578 0.013 Uiso 1 1 calc R U . . .
H19B H 0.401367 0.661742 0.534219 0.013 Uiso 1 1 calc R U . . .
C20 C 0.22284(3) 0.53019(5) 0.45571(3) 0.00868(6) Uani 1 1 d . . . . .
H20 H 0.251660 0.606684 0.428949 0.010 Uiso 1 1 calc R U . . .
C21 C 0.23112(3) 0.38196(5) 0.41885(3) 0.00918(6) Uani 1 1 d . . . . .
C22 C 0.23350(4) 0.37439(5) 0.34428(3) 0.01146(7) Uani 1 1 d . . . . .
H22 H 0.230447 0.278509 0.322710 0.014 Uiso 1 1 calc R U . . .
C23 C 0.24049(4) 0.50036(6) 0.29030(3) 0.01279(7) Uani 1 1 d . . . . .
H23A H 0.273732 0.461968 0.253065 0.015 Uiso 1 1 calc R U . . .
H23B H 0.286140 0.575259 0.323208 0.015 Uiso 1 1 calc R U . . .
C24 C 0.14290(4) 0.57998(6) 0.24115(3) 0.01422(8) Uani 1 1 d . . . . .
H24A H 0.153665 0.618912 0.192823 0.017 Uiso 1 1 calc R U . . .
H24B H 0.088027 0.506428 0.224520 0.017 Uiso 1 1 calc R U . . .
C25 C 0.10684(4) 0.70754(6) 0.28241(3) 0.01383(8) Uani 1 1 d . . . . .
H25A H 0.163537 0.737736 0.329065 0.017 Uiso 1 1 calc R U . . .
H25B H 0.089776 0.792280 0.245905 0.017 Uiso 1 1 calc R U . . .
C26 C 0.01571(4) 0.67304(6) 0.30906(3) 0.01491(8) Uani 1 1 d . . . . .
H26A H -0.002285 0.762670 0.332913 0.018 Uiso 1 1 calc R U . . .
H26B H -0.042173 0.648677 0.261992 0.018 Uiso 1 1 calc R U . . .
C27 C 0.03082(3) 0.54720(6) 0.36819(3) 0.01250(7) Uani 1 1 d . . . . .
H27A H 0.048378 0.457292 0.344307 0.015 Uiso 1 1 calc R U . . .
H27B H -0.033895 0.528594 0.378029 0.015 Uiso 1 1 calc R U . . .
C28 C 0.11280(3) 0.57460(5) 0.44746(3) 0.01075(7) Uani 1 1 d . . . . .
H28A H 0.093037 0.521605 0.488552 0.013 Uiso 1 1 calc R U . . .
H28B H 0.112550 0.680756 0.459377 0.013 Uiso 1 1 calc R U . . .

loop_
_atom_site_aniso_label
_atom_site_aniso_U_11
_atom_site_aniso_U_22
_atom_site_aniso_U_33
_atom_site_aniso_U_23
_atom_site_aniso_U_13
_atom_site_aniso_U_12
Ti1 0.00872(3) 0.00664(3) 0.00932(3) -0.00012(2) 0.00310(2) -0.00003(2)
C1 0.01125(17) 0.01458(19) 0.01675(19) -0.00005(15) 0.00225(14) 0.00290(14)
C2 0.01261(17) 0.0156(2) 0.0202(2) 0.00266(16) 0.00853(16) 0.00414(14)
C3 0.0190(2) 0.0204(2) 0.0190(2) -0.00444(18) 0.00682(17) 0.00769(18)
C4 0.0186(2) 0.01036(18) 0.0320(3) -0.00292(18) 0.0058(2) 0.00385(16)
C5 0.0174(2) 0.0145(2) 0.0213(2) 0.00664(17) 0.00534(17) 0.00532(16)
C6 0.01361(19) 0.01352(19) 0.0332(3) -0.00500(19) 0.01287(19) -0.00376(15)
C7 0.0218(2) 0.0235(2) 0.0166(2) -0.00303(18) 0.01004(18) -0.01181(19)
C8 0.0184(2) 0.01200(19) 0.0252(2) 0.00387(17) 0.00558(18) -0.00417(16)
C9 0.0192(2) 0.0161(2) 0.0192(2) -0.00716(17) 0.00713(17) -0.00718(17)
C10 0.01205(18) 0.0194(2) 0.0190(2) 0.00430(17) 0.00045(15) -0.00494(16)
C11 0.00822(14) 0.00863(15) 0.00862(14) -0.00010(11) 0.00217(11) -0.00044(11)
C12 0.00875(14) 0.00886(15) 0.00933(15) 0.00007(12) 0.00273(12) -0.00044(11)
C13 0.01400(17) 0.01078(16) 0.00987(16) -0.00009(12) 0.00430(13) -0.00208(13)
C14 0.01456(17) 0.01400(18) 0.01094(16) -0.00234(13) 0.00547(14) -0.00243(14)
C15 0.01665(19) 0.01477(19) 0.01017(16) -0.00181(14) 0.00306(14) -0.00304(15)
C16 0.01507(18) 0.01229(17) 0.01287(17) -0.00213(14) 0.00276(14) -0.00259(14)
C17 0.01233(17) 0.01535(19) 0.01448(18) -0.00181(15) 0.00151(14) -0.00432(14)
C18 0.00872(15) 0.01306(17) 0.01375(17) 0.00063(14) 0.00105(13) -0.00010(13)
C19 0.00874(15) 0.01200(16) 0.01149(16) 0.00075(13) 0.00266(12) -0.00144(12)
C20 0.00846(14) 0.00873(15) 0.00861(14) 0.00015(11) 0.00235(11) 0.00042(11)
C21 0.00905(14) 0.00909(15) 0.00948(15) 0.00005(12) 0.00306(12) 0.00050(11)
C22 0.01375(17) 0.01111(16) 0.01015(16) -0.00023(13) 0.00470(13) 0.00149(13)
C23 0.01372(17) 0.01487(18) 0.01081(16) 0.00203(14) 0.00538(13) 0.00202(14)
C24 0.01552(18) 0.01645(19) 0.00986(16) 0.00126(14) 0.00287(14) 0.00250(15)
C25 0.01418(18) 0.01344(18) 0.01281(17) 0.00202(14) 0.00279(14) 0.00233(14)
C26 0.01166(17) 0.0177(2) 0.01359(18) 0.00193(15) 0.00148(14) 0.00418(15)
C27 0.00860(15) 0.01387(18) 0.01377(17) -0.00061(14) 0.00178(13) -0.00027(13)
C28 0.00925(15) 0.01173(16) 0.01112(16) -0.00007(13) 0.00302(12) 0.00193(12)

loop_
_atom_type_symbol
_atom_type_description
_atom_type_scat_dispersion_real
_atom_type_scat_dispersion_imag
_atom_type_scat_source
C C 0.0033 0.0016 'International Tables Vol C Tables 4.2.6.8 and 6.1.1.4'
H H 0.0000 0.0000 'International Tables Vol C Tables 4.2.6.8 and 6.1.1.4'
Ti Ti 0.2776 0.4457 'International Tables Vol C Tables 4.2.6.8 and 6.1.1.4'

loop_
_geom_angle_atom_site_label_1
_geom_angle_atom_site_label_2
_geom_angle_atom_site_label_3
_geom_angle
_geom_angle_site_symmetry_1
_geom_angle_site_symmetry_3
_geom_angle_publ_flag
C21 Ti1 C12 79.110(18) . . ?
C21 Ti1 C9 104.64(2) . . ?
C12 Ti1 C9 138.243(19) . . ?
C21 Ti1 C5 135.428(19) . . ?
C12 Ti1 C5 99.276(19) . . ?
C9 Ti1 C5 105.12(2) . . ?
C21 Ti1 C1 103.708(18) . . ?
C12 Ti1 C1 79.221(17) . . ?
C9 Ti1 C1 136.58(2) . . ?
C5 Ti1 C1 34.58(2) . . ?
C21 Ti1 C10 79.586(18) . . ?
C12 Ti1 C10 110.47(2) . . ?
C9 Ti1 C10 34.47(2) . . ?
C5 Ti1 C10 138.68(2) . . ?
C1 Ti1 C10 170.28(2) . . ?
C21 Ti1 C2 78.625(17) . . ?
C12 Ti1 C2 97.038(18) . . ?
C9 Ti1 C2 124.65(2) . . ?
C5 Ti1 C2 57.188(19) . . ?
C1 Ti1 C2 34.317(19) . . ?
C10 Ti1 C2 140.65(2) . . ?
C21 Ti1 C3 90.38(2) . . ?
C12 Ti1 C3 131.18(2) . . ?
C9 Ti1 C3 90.58(2) . . ?
C5 Ti1 C3 57.05(2) . . ?
C1 Ti1 C3 57.05(2) . . ?
C10 Ti1 C3 114.22(2) . . ?
C2 Ti1 C3 34.31(2) . . ?
C21 Ti1 C8 136.074(19) . . ?
C12 Ti1 C8 118.70(2) . . ?
C9 Ti1 C8 34.51(2) . . ?
C5 Ti1 C8 84.10(2) . . ?
C1 Ti1 C8 118.44(2) . . ?
C10 Ti1 C8 56.83(2) . . ?
C2 Ti1 C8 131.59(2) . . ?
C3 Ti1 C8 101.86(2) . . ?
C21 Ti1 C6 91.290(19) . . ?
C12 Ti1 C6 81.658(18) . . ?
C9 Ti1 C6 56.91(2) . . ?
C5 Ti1 C6 132.92(2) . . ?
C1 Ti1 C6 152.87(2) . . ?
C10 Ti1 C6 34.08(2) . . ?
C2 Ti1 C6 169.88(2) . . ?
C3 Ti1 C6 146.70(2) . . ?
C8 Ti1 C6 56.32(2) . . ?
C21 Ti1 C7 125.05(2) . . ?
C12 Ti1 C7 86.442(19) . . ?
C9 Ti1 C7 56.87(2) . . ?
C5 Ti1 C7 99.01(2) . . ?
C1 Ti1 C7 125.23(2) . . ?
C10 Ti1 C7 56.61(2) . . ?
C2 Ti1 C7 156.20(2) . . ?
C3 Ti1 C7 134.98(2) . . ?
C8 Ti1 C7 33.73(2) . . ?
C6 Ti1 C7 33.91(2) . . ?
C21 Ti1 C4 124.22(2) . . ?
C12 Ti1 C4 132.830(19) . . ?
C9 Ti1 C4 80.02(2) . . ?
C5 Ti1 C4 34.22(2) . . ?
C1 Ti1 C4 56.84(2) . . ?
C10 Ti1 C4 113.68(2) . . ?
C2 Ti1 C4 56.63(2) . . ?
C3 Ti1 C4 33.95(2) . . ?
C8 Ti1 C4 74.97(2) . . ?
C6 Ti1 C4 130.89(2) . . ?
C7 Ti1 C4 104.29(2) . . ?
C2 C1 C5 107.80(5) . . ?
C2 C1 Ti1 73.11(3) . . ?
C5 C1 Ti1 72.38(3) . . ?
C2 C1 H1 126.1 . . ?
C5 C1 H1 126.1 . . ?
Ti1 C1 H1 120.2 . . ?
C1 C2 C3 108.05(5) . . ?
C1 C2 Ti1 72.57(3) . . ?
C3 C2 Ti1 73.06(3) . . ?
C1 C2 H2 126.0 . . ?
C3 C2 H2 126.0 . . ?
Ti1 C2 H2 120.2 . . ?
C4 C3 C2 108.00(5) . . ?
C4 C3 Ti1 73.66(3) . . ?
C2 C3 Ti1 72.62(3) . . ?
C4 C3 H3 126.0 . . ?
C2 C3 H3 126.0 . . ?
Ti1 C3 H3 119.6 . . ?
C3 C4 C5 108.19(5) . . ?
C3 C4 Ti1 72.39(3) . . ?
C5 C4 Ti1 71.44(3) . . ?
C3 C4 H4 125.9 . . ?
C5 C4 H4 125.9 . . ?
Ti1 C4 H4 122.0 . . ?
C4 C5 C1 107.90(5) . . ?
C4 C5 Ti1 74.34(3) . . ?
C1 C5 Ti1 73.04(3) . . ?
C4 C5 H5 126.1 . . ?
C1 C5 H5 126.1 . . ?
Ti1 C5 H5 118.5 . . ?
C7 C6 C10 108.16(5) . . ?
C7 C6 Ti1 73.21(3) . . ?
C10 C6 Ti1 72.29(3) . . ?
C7 C6 H6 125.9 . . ?
C10 C6 H6 125.9 . . ?
Ti1 C6 H6 120.4 . . ?
C8 C7 C6 108.26(5) . . ?
C8 C7 Ti1 72.85(3) . . ?
C6 C7 Ti1 72.88(3) . . ?
C8 C7 H7 125.9 . . ?
C6 C7 H7 125.9 . . ?
Ti1 C7 H7 120.2 . . ?
C7 C8 C9 108.05(5) . . ?
C7 C8 Ti1 73.42(3) . . ?
C9 C8 Ti1 71.41(3) . . ?
C7 C8 H8 126.0 . . ?
C9 C8 H8 126.0 . . ?
Ti1 C8 H8 120.9 . . ?
C10 C9 C8 107.64(5) . . ?
C10 C9 Ti1 73.56(3) . . ?
C8 C9 Ti1 74.08(3) . . ?
C10 C9 H9 126.2 . . ?
C8 C9 H9 126.2 . . ?
Ti1 C9 H9 118.2 . . ?
C6 C10 C9 107.87(5) . . ?
C6 C10 Ti1 73.63(3) . . ?
C9 C10 Ti1 71.97(3) . . ?
C6 C10 H10 126.1 . . ?
C9 C10 H10 126.1 . . ?
Ti1 C10 H10 120.1 . . ?
C12 C11 C20 110.44(3) . . ?
C12 C11 C19 112.72(4) . . ?
C20 C11 C19 109.38(4) . . ?
C12 C11 H11 108.1 . . ?
C20 C11 H11 108.1 . . ?
C19 C11 H11 108.1 . . ?
C13 C12 C11 119.91(4) . . ?
C13 C12 Ti1 127.41(3) . . ?
C11 C12 Ti1 112.52(3) . . ?
C12 C13 C14 128.20(4) . . ?
C12 C13 H13 115.9 . . ?
C14 C13 H13 115.9 . . ?
C13 C14 C15 119.94(4) . . ?
C13 C14 H14A 107.3 . . ?
C15 C14 H14A 107.3 . . ?
C13 C14 H14B 107.3 . . ?
C15 C14 H14B 107.3 . . ?
H14A C14 H14B 106.9 . . ?
C16 C15 C14 116.29(4) . . ?
C16 C15 H15A 108.2 . . ?
C14 C15 H15A 108.2 . . ?
C16 C15 H15B 108.2 . . ?
C14 C15 H15B 108.2 . . ?
H15A C15 H15B 107.4 . . ?
C17 C16 C15 115.36(4) . . ?
C17 C16 H16A 108.4 . . ?
C15 C16 H16A 108.4 . . ?
C17 C16 H16B 108.4 . . ?
C15 C16 H16B 108.4 . . ?
H16A C16 H16B 107.5 . . ?
C18 C17 C16 115.51(4) . . ?
C18 C17 H17A 108.4 . . ?
C16 C17 H17A 108.4 . . ?
C18 C17 H17B 108.4 . . ?
C16 C17 H17B 108.4 . . ?
H17A C17 H17B 107.5 . . ?
C17 C18 C19 115.73(4) . . ?
C17 C18 H18A 108.3 . . ?
C19 C18 H18A 108.3 . . ?
C17 C18 H18B 108.3 . . ?
C19 C18 H18B 108.3 . . ?
H18A C18 H18B 107.4 . . ?
C18 C19 C11 117.62(4) . . ?
C18 C19 H19A 107.9 . . ?
C11 C19 H19A 107.9 . . ?
C18 C19 H19B 107.9 . . ?
C11 C19 H19B 107.9 . . ?
H19A C19 H19B 107.2 . . ?
C21 C20 C11 110.58(3) . . ?
C21 C20 C28 113.55(4) . . ?
C11 C20 C28 108.08(4) . . ?
C21 C20 H20 108.2 . . ?
C11 C20 H20 108.2 . . ?
C28 C20 H20 108.2 . . ?
C22 C21 C20 120.26(4) . . ?
C22 C21 Ti1 126.70(3) . . ?
C20 C21 Ti1 112.91(3) . . ?
C21 C22 C23 128.10(4) . . ?
C21 C22 H22 115.9 . . ?
C23 C22 H22 115.9 . . ?
C22 C23 C24 119.36(4) . . ?
C22 C23 H23A 107.5 . . ?
C24 C23 H23A 107.5 . . ?
C22 C23 H23B 107.5 . . ?
C24 C23 H23B 107.5 . . ?
H23A C23 H23B 107.0 . . ?
C25 C24 C23 116.29(4) . . ?
C25 C24 H24A 108.2 . . ?
C23 C24 H24A 108.2 . . ?
C25 C24 H24B 108.2 . . ?
C23 C24 H24B 108.2 . . ?
H24A C24 H24B 107.4 . . ?
C26 C25 C24 115.23(4) . . ?
C26 C25 H25A 108.5 . . ?
C24 C25 H25A 108.5 . . ?
C26 C25 H25B 108.5 . . ?
C24 C25 H25B 108.5 . . ?
H25A C25 H25B 107.5 . . ?
C27 C26 C25 115.17(4) . . ?
C27 C26 H26A 108.5 . . ?
C25 C26 H26A 108.5 . . ?
C27 C26 H26B 108.5 . . ?
C25 C26 H26B 108.5 . . ?
H26A C26 H26B 107.5 . . ?
C26 C27 C28 114.63(4) . . ?
C26 C27 H27A 108.6 . . ?
C28 C27 H27A 108.6 . . ?
C26 C27 H27B 108.6 . . ?
C28 C27 H27B 108.6 . . ?
H27A C27 H27B 107.6 . . ?
C27 C28 C20 118.14(4) . . ?
C27 C28 H28A 107.8 . . ?
C20 C28 H28A 107.8 . . ?
C27 C28 H28B 107.8 . . ?
C20 C28 H28B 107.8 . . ?
H28A C28 H28B 107.1 . . ?

loop_
_geom_bond_atom_site_label_1
_geom_bond_atom_site_label_2
_geom_bond_distance
_geom_bond_site_symmetry_2
_geom_bond_publ_flag
Ti1 C21 2.2047(5) . ?
Ti1 C12 2.2063(5) . ?
Ti1 C9 2.3707(5) . ?
Ti1 C5 2.3779(5) . ?
Ti1 C1 2.3864(5) . ?
Ti1 C10 2.3912(5) . ?
Ti1 C2 2.3934(5) . ?
Ti1 C3 2.3991(5) . ?
Ti1 C8 2.4054(5) . ?
Ti1 C6 2.4085(5) . ?
Ti1 C7 2.4126(5) . ?
Ti1 C4 2.4153(6) . ?
C1 C2 1.4102(8) . ?
C1 C5 1.4161(8) . ?
C1 H1 0.9500 . ?
C2 C3 1.4138(9) . ?
C2 H2 0.9500 . ?
C3 C4 1.4057(9) . ?
C3 H3 0.9500 . ?
C4 C5 1.4106(9) . ?
C4 H4 0.9500 . ?
C5 H5 0.9500 . ?
C6 C7 1.4061(9) . ?
C6 C10 1.4066(9) . ?
C6 H6 0.9500 . ?
C7 C8 1.3976(9) . ?
C7 H7 0.9500 . ?
C8 C9 1.4169(9) . ?
C8 H8 0.9500 . ?
C9 C10 1.4109(9) . ?
C9 H9 0.9500 . ?
C10 H10 0.9500 . ?
C11 C12 1.5236(6) . ?
C11 C20 1.5449(6) . ?
C11 C19 1.5465(6) . ?
C11 H11 1.0000 . ?
C12 C13 1.3483(6) . ?
C13 C14 1.5250(7) . ?
C13 H13 0.9500 . ?
C14 C15 1.5480(7) . ?
C14 H14A 0.9900 . ?
C14 H14B 0.9900 . ?
C15 C16 1.5455(7) . ?
C15 H15A 0.9900 . ?
C15 H15B 0.9900 . ?
C16 C17 1.5309(8) . ?
C16 H16A 0.9900 . ?
C16 H16B 0.9900 . ?
C17 C18 1.5291(7) . ?
C17 H17A 0.9900 . ?
C17 H17B 0.9900 . ?
C18 C19 1.5343(7) . ?
C18 H18A 0.9900 . ?
C18 H18B 0.9900 . ?
C19 H19A 0.9900 . ?
C19 H19B 0.9900 . ?
C20 C21 1.5228(6) . ?
C20 C28 1.5518(6) . ?
C20 H20 1.0000 . ?
C21 C22 1.3480(6) . ?
C22 C23 1.5229(7) . ?
C22 H22 0.9500 . ?
C23 C24 1.5482(7) . ?
C23 H23A 0.9900 . ?
C23 H23B 0.9900 . ?
C24 C25 1.5447(7) . ?
C24 H24A 0.9900 . ?
C24 H24B 0.9900 . ?
C25 C26 1.5287(8) . ?
C25 H25A 0.9900 . ?
C25 H25B 0.9900 . ?
C26 C27 1.5283(7) . ?
C26 H26A 0.9900 . ?
C26 H26B 0.9900 . ?
C27 C28 1.5343(7) . ?
C27 H27A 0.9900 . ?
C27 H27B 0.9900 . ?
C28 H28A 0.9900 . ?
C28 H28B 0.9900 . ?

loop_
_geom_torsion_atom_site_label_1
_geom_torsion_atom_site_label_2
_geom_torsion_atom_site_label_3
_geom_torsion_atom_site_label_4
_geom_torsion
_geom_torsion_site_symmetry_1
_geom_torsion_site_symmetry_2
_geom_torsion_site_symmetry_3
_geom_torsion_site_symmetry_4
_geom_torsion_publ_flag
C5 C1 C2 C3 -0.40(6) . . . . ?
Ti1 C1 C2 C3 -64.94(4) . . . . ?
C5 C1 C2 Ti1 64.55(4) . . . . ?
C1 C2 C3 C4 -1.07(6) . . . . ?
Ti1 C2 C3 C4 -65.69(4) . . . . ?
C1 C2 C3 Ti1 64.62(4) . . . . ?
C2 C3 C4 C5 2.12(6) . . . . ?
Ti1 C3 C4 C5 -62.88(4) . . . . ?
C2 C3 C4 Ti1 65.00(4) . . . . ?
C3 C4 C5 C1 -2.37(6) . . . . ?
Ti1 C4 C5 C1 -65.87(4) . . . . ?
C3 C4 C5 Ti1 63.50(4) . . . . ?
C2 C1 C5 C4 1.70(6) . . . . ?
Ti1 C1 C5 C4 66.74(4) . . . . ?
C2 C1 C5 Ti1 -65.03(4) . . . . ?
C10 C6 C7 C8 -0.44(6) . . . . ?
Ti1 C6 C7 C8 -64.75(4) . . . . ?
C10 C6 C7 Ti1 64.31(4) . . . . ?
C6 C7 C8 C9 1.32(6) . . . . ?
Ti1 C7 C8 C9 -63.46(4) . . . . ?
C6 C7 C8 Ti1 64.77(4) . . . . ?
C7 C8 C9 C10 -1.69(6) . . . . ?
Ti1 C8 C9 C10 -66.46(4) . . . . ?
C7 C8 C9 Ti1 64.77(4) . . . . ?
C7 C6 C10 C9 -0.61(6) . . . . ?
Ti1 C6 C10 C9 64.30(4) . . . . ?
C7 C6 C10 Ti1 -64.91(4) . . . . ?
C8 C9 C10 C6 1.41(6) . . . . ?
Ti1 C9 C10 C6 -65.40(4) . . . . ?
C8 C9 C10 Ti1 66.81(4) . . . . ?
C20 C11 C12 C13 -142.02(4) . . . . ?
C19 C11 C12 C13 95.30(5) . . . . ?
C20 C11 C12 Ti1 33.65(4) . . . . ?
C19 C11 C12 Ti1 -89.03(4) . . . . ?
C11 C12 C13 C14 8.98(7) . . . . ?
Ti1 C12 C13 C14 -165.98(4) . . . . ?
C12 C13 C14 C15 -84.35(7) . . . . ?
C13 C14 C15 C16 86.92(6) . . . . ?
C14 C15 C16 C17 -104.89(5) . . . . ?
C15 C16 C17 C18 56.29(6) . . . . ?
C16 C17 C18 C19 66.58(6) . . . . ?
C17 C18 C19 C11 -83.54(5) . . . . ?
C12 C11 C19 C18 -50.18(5) . . . . ?
C20 C11 C19 C18 -173.45(4) . . . . ?
C12 C11 C20 C21 -42.45(5) . . . . ?
C19 C11 C20 C21 82.16(4) . . . . ?
C12 C11 C20 C28 82.41(4) . . . . ?
C19 C11 C20 C28 -152.98(4) . . . . ?
C11 C20 C21 C22 -144.38(4) . . . . ?
C28 C20 C21 C22 93.93(5) . . . . ?
C11 C20 C21 Ti1 31.62(4) . . . . ?
C28 C20 C21 Ti1 -90.07(4) . . . . ?
C20 C21 C22 C23 7.38(7) . . . . ?
Ti1 C21 C22 C23 -168.02(4) . . . . ?
C21 C22 C23 C24 -85.08(7) . . . . ?
C22 C23 C24 C25 86.23(6) . . . . ?
C23 C24 C25 C26 -104.92(5) . . . . ?
C24 C25 C26 C27 60.14(6) . . . . ?
C25 C26 C27 C28 63.03(6) . . . . ?
C26 C27 C28 C20 -88.48(5) . . . . ?
C21 C20 C28 C27 -42.50(6) . . . . ?
C11 C20 C28 C27 -165.57(4) . . . . ?
